data_4348162
loop_
_publ_author_name
'Gong, Zhong-Liang'
'Zhong, Yu-Wu'

_publ_section_title
;
 H<sub>2</sub>PO<sub>4</sub><sup>-</sup>- and Solvent-Induced Polymorphism
 of an Amide-Functionalized [Pt(N^C^N)Cl] Complex.
;
_journal_issue 20
_journal_name_full 'Inorganic chemistry'
_journal_page_first 10143
_journal_page_last 10151
_journal_paper_doi 10.1021/acs.inorgchem.6b01059
_journal_volume 55
_journal_year 2016
_chemical_formula_moiety 'C18 H14 Cl N3 O Pt, H2 O'
_chemical_formula_sum 'C18 H16 Cl N3 O2 Pt'
_chemical_formula_weight 536.88
_space_group_crystal_system triclinic
_space_group_IT_number 2
_space_group_name_Hall '-P 1'
_space_group_name_H-M_alt 'P -1'
_atom_sites_solution_hydrogens mixed
_atom_sites_solution_primary direct
_audit_creation_date 2015-08-25
_audit_creation_method
;
Olex2 1.2
(compiled 2015.01.26 svn.r3150 for OlexSys, GUI svn.r4998)
;
_cell_angle_alpha 63.101(3)
_cell_angle_beta 84.681(5)
_cell_angle_gamma 84.531(5)
_cell_formula_units_Z 2
_cell_length_a 7.3316(8)
_cell_length_b 10.9505(11)
_cell_length_c 11.703(2)
_cell_measurement_reflns_used 3146
_cell_measurement_temperature 173.1500
_cell_measurement_theta_max 27.4802
_cell_measurement_theta_min 1.9543
_cell_volume 832.80(19)
_computing_cell_refinement 'CrystalClear (Rigaku Inc., 2007)'
_computing_data_collection 'CrystalClear (Rigaku Inc., 2007)'
_computing_data_reduction 'CrystalClear (Rigaku Inc., 2007)'
_computing_molecular_graphics 'Olex2 (Dolomanov et al., 2009)'
_computing_publication_material 'CIFTAB (Sheldrick, 2013)'
_computing_structure_refinement 'SHELXL (Sheldrick, 2014)'
_computing_structure_solution
;
'SHELXT (Sheldrick, 2014)'
;
_diffrn_ambient_temperature 173.1500
_diffrn_detector_area_resol_mean 28.5714
_diffrn_measured_fraction_theta_full 0.996
_diffrn_measured_fraction_theta_max 0.994
_diffrn_measurement_details
;
scan:
	Number of images: 360
	           Slice: -110.0000 - 70.0000
	     Image width: 0.5000
	        Exp time: 1.0000
	   Rotation axis: Omega
	           Omega: 0.0000
	             Chi: 45.0000
	             Phi: 90.0000
	             XTD: 39.9901
	          2theta: -20.6850
scan:
	Number of images: 332
	           Slice: -110.0000 - 56.0000
	     Image width: 0.5000
	        Exp time: 1.0000
	   Rotation axis: Omega
	           Omega: 0.0000
	             Chi: 45.0000
	             Phi: 270.0000
	             XTD: 39.9901
	          2theta: -20.6850
scan:
	Number of images: 298
	           Slice: -110.0000 - 39.0000
	     Image width: 0.5000
	        Exp time: 1.0000
	   Rotation axis: Omega
	           Omega: 0.0000
	             Chi: 45.0000
	             Phi: 180.0000
	             XTD: 39.9901
	          2theta: -20.6850
;
_diffrn_measurement_device
;
Saturn724+ (2x2 bin mode)
;
_diffrn_measurement_device_details
;
AFC10: Fixed Chi 2 circle
;
_diffrn_measurement_device_type 'MM007-HF CCD(Saturn 724+)'
_diffrn_measurement_method '\w scans at fixed \c = 45\%'
_diffrn_orient_matrix_type d*Trek
_diffrn_orient_matrix_UB_11 0.0907
_diffrn_orient_matrix_UB_12 -0.1029
_diffrn_orient_matrix_UB_13 0.0040
_diffrn_orient_matrix_UB_21 0.0656
_diffrn_orient_matrix_UB_22 0.0643
_diffrn_orient_matrix_UB_23 -0.0458
_diffrn_orient_matrix_UB_31 -0.0059
_diffrn_orient_matrix_UB_32 0.0056
_diffrn_orient_matrix_UB_33 0.0956
_diffrn_radiation_detector CCD
_diffrn_radiation_monochromator Confocal
_diffrn_radiation_type MoK\a
_diffrn_radiation_wavelength 0.71073
_diffrn_reflns_av_R_equivalents 0.0478
_diffrn_reflns_av_unetI/netI 0.0441
_diffrn_reflns_Laue_measured_fraction_full 0.996
_diffrn_reflns_Laue_measured_fraction_max 0.994
_diffrn_reflns_limit_h_max 9
_diffrn_reflns_limit_h_min -9
_diffrn_reflns_limit_k_max 14
_diffrn_reflns_limit_k_min -13
_diffrn_reflns_limit_l_max 15
_diffrn_reflns_limit_l_min -15
_diffrn_reflns_number 10174
_diffrn_reflns_point_group_measured_fraction_full 0.996
_diffrn_reflns_point_group_measured_fraction_max 0.994
_diffrn_reflns_theta_full 26.000
_diffrn_reflns_theta_max 27.479
_diffrn_reflns_theta_min 1.954
_diffrn_source 'Rotating Anode'
_diffrn_source_current 24.0000
_diffrn_source_power 1.2000
_diffrn_source_voltage 50.0000
_exptl_absorpt_coefficient_mu 8.602
_exptl_absorpt_correction_T_max 1.0000
_exptl_absorpt_correction_T_min 0.2355
_exptl_absorpt_correction_type multi-scan
_exptl_absorpt_process_details 'CrystalClear (Rigaku Inc., 2007)'
_exptl_crystal_colour orange
_exptl_crystal_colour_primary orange
_exptl_crystal_density_diffrn 2.141
_exptl_crystal_description Plate
_exptl_crystal_F_000 512
_exptl_crystal_size_max 0.2
_exptl_crystal_size_mid 0.2
_exptl_crystal_size_min 0.2
_refine_diff_density_max 2.056
_refine_diff_density_min -1.035
_refine_diff_density_rms 0.185
_refine_ls_extinction_method none
_refine_ls_goodness_of_fit_ref 1.078
_refine_ls_hydrogen_treatment mixed
_refine_ls_matrix_type full
_refine_ls_number_parameters 239
_refine_ls_number_reflns 3794
_refine_ls_number_restraints 0
_refine_ls_restrained_S_all 1.078
_refine_ls_R_factor_all 0.0310
_refine_ls_R_factor_gt 0.0301
_refine_ls_shift/su_max 0.001
_refine_ls_shift/su_mean 0.000
_refine_ls_structure_factor_coef Fsqd
_refine_ls_weighting_details 'w=1/[\s^2^(Fo^2^)+(0.0396P)^2^+1.1718P] where P=(Fo^2^+2Fc^2^)/3'
_refine_ls_weighting_scheme calc
_refine_ls_wR_factor_gt 0.0742
_refine_ls_wR_factor_ref 0.0752
_reflns_Friedel_coverage 0.000
_reflns_number_gt 3700
_reflns_number_total 3794
_reflns_threshold_expression 'I > 2\s(I)'
_cod_data_source_file ic6b01059_si_002.cif
_cod_data_source_block mx4033
_cod_original_cell_volume 832.8(2)
_cod_database_code 4348162
_shelxl_version_number 2013-4
_shelx_space_group_comment
;
The symmetry employed for this shelxl refinement is uniquely defined
by the following loop, which should always be used as a source of
symmetry information in preference to the above space-group names.
They are only intended as comments.
;
_diffrn_number_total 3794
_olex2_refinement_description
;
1. Fixed Uiso
 At 1.2 times of:
  All C(H) groups
 At 1.5 times of:
  All C(H,H,H) groups
2.a Aromatic/amide H refined with riding coordinates:
 C1(H1), C2(H2A), C3(H3), C4(H4), C7(H7), C9(H9), C13(H13), C14(H14), C15(H15),
  C16(H16)
2.b Idealised Me refined as rotating group:
 C18(H18A,H18B,H18C)
;
_olex2_submission_special_instructions 'No special instructions were received'

loop_
_space_group_symop_operation_xyz
'x, y, z'
'-x, -y, -z'

loop_
_atom_site_label
_atom_site_type_symbol
_atom_site_fract_x
_atom_site_fract_y
_atom_site_fract_z
_atom_site_U_iso_or_equiv
_atom_site_adp_type
_atom_site_occupancy
_atom_site_site_symmetry_order
_atom_site_calc_flag
_atom_site_refinement_flags_posn
Pt1 Pt 0.71234(2) 0.16179(2) 0.64571(2) 0.01845(7) Uani 1 1 d .
Cl1 Cl 0.78178(16) -0.00341(12) 0.86214(11) 0.0276(2) Uani 1 1 d .
O1 O 0.2419(5) 0.6035(4) 0.1060(3) 0.0338(8) Uani 1 1 d .
N1 N 0.9538(5) 0.1477(4) 0.5494(4) 0.0209(8) Uani 1 1 d .
N2 N 0.5530(6) 0.5938(4) 0.1053(4) 0.0244(8) Uani 1 1 d .
H2 H 0.658(9) 0.637(7) 0.048(7) 0.048(18) Uiso 1 1 d .
N3 N 0.4505(5) 0.2214(4) 0.6794(4) 0.0194(7) Uani 1 1 d .
C1 C 1.0996(7) 0.0610(5) 0.6030(5) 0.0252(10) Uani 1 1 d .
H1 H 1.0916 0.0010 0.6901 0.030 Uiso 1 1 calc R
C2 C 1.2591(7) 0.0593(5) 0.5320(5) 0.0276(10) Uani 1 1 d .
H2A H 1.3578 -0.0013 0.5705 0.033 Uiso 1 1 calc R
C3 C 1.2706(7) 0.1487(5) 0.4032(5) 0.0287(10) Uani 1 1 d .
H3 H 1.3777 0.1489 0.3539 0.034 Uiso 1 1 calc R
C4 C 1.1230(7) 0.2381(5) 0.3473(5) 0.0247(10) Uani 1 1 d .
H4 H 1.1301 0.2991 0.2604 0.030 Uiso 1 1 calc R
C5 C 0.9645(6) 0.2360(4) 0.4218(4) 0.0189(8) Uani 1 1 d .
C6 C 0.7948(6) 0.3215(4) 0.3775(4) 0.0195(9) Uani 1 1 d .
C7 C 0.7564(6) 0.4196(4) 0.2537(4) 0.0216(9) Uani 1 1 d .
H7 H 0.8439 0.4371 0.1862 0.026 Uiso 1 1 calc R
C8 C 0.5831(6) 0.4924(5) 0.2319(4) 0.0207(9) Uani 1 1 d .
C9 C 0.4505(6) 0.4677(5) 0.3329(4) 0.0203(9) Uani 1 1 d .
H9 H 0.3373 0.5168 0.3177 0.024 Uiso 1 1 calc R
C10 C 0.4896(6) 0.3691(4) 0.4561(4) 0.0186(8) Uani 1 1 d .
C11 C 0.6599(6) 0.2976(4) 0.4754(4) 0.0182(8) Uani 1 1 d .
C12 C 0.3710(6) 0.3243(4) 0.5742(4) 0.0209(9) Uani 1 1 d .
C13 C 0.1932(6) 0.3751(5) 0.5837(4) 0.0226(9) Uani 1 1 d .
H13 H 0.1412 0.4465 0.5124 0.027 Uiso 1 1 calc R
C14 C 0.0921(6) 0.3185(5) 0.7015(5) 0.0244(9) Uani 1 1 d .
H14 H -0.0271 0.3525 0.7093 0.029 Uiso 1 1 calc R
C15 C 0.1711(7) 0.2118(5) 0.8057(5) 0.0246(10) Uani 1 1 d .
H15 H 0.1039 0.1702 0.8835 0.030 Uiso 1 1 calc R
C16 C 0.3502(6) 0.1676(4) 0.7932(4) 0.0207(9) Uani 1 1 d .
H16 H 0.4048 0.0987 0.8649 0.025 Uiso 1 1 calc R
C17 C 0.3914(7) 0.6440(5) 0.0513(4) 0.0249(9) Uani 1 1 d .
C18 C 0.4056(8) 0.7570(6) -0.0838(5) 0.0391(13) Uani 1 1 d .
H18A H 0.3528 0.7298 -0.1403 0.059 Uiso 1 1 calc GR
H18B H 0.5323 0.7742 -0.1101 0.059 Uiso 1 1 calc GR
H18C H 0.3407 0.8389 -0.0873 0.059 Uiso 1 1 calc GR
O2 O -0.0822(6) 0.6752(4) -0.0356(4) 0.0334(8) Uani 1 1 d .
H2B H -0.089(9) 0.759(8) -0.072(7) 0.038(18) Uiso 1 1 d .
H2C H 0.004(12) 0.658(9) -0.007(9) 0.07(3) Uiso 1 1 d .

loop_
_atom_site_aniso_label
_atom_site_aniso_U_11
_atom_site_aniso_U_22
_atom_site_aniso_U_33
_atom_site_aniso_U_23
_atom_site_aniso_U_13
_atom_site_aniso_U_12
Pt1 0.01806(11) 0.01739(10) 0.01632(11) -0.00448(8) -0.00152(7) -0.00005(7)
Cl1 0.0242(5) 0.0266(6) 0.0171(5) 0.0028(4) -0.0022(4) 0.0023(4)
O1 0.0260(18) 0.040(2) 0.0245(19) -0.0040(16) -0.0073(14) -0.0012(15)
N1 0.0163(18) 0.0202(18) 0.025(2) -0.0094(16) -0.0024(15) -0.0006(14)
N2 0.024(2) 0.026(2) 0.0152(19) -0.0013(16) 0.0002(15) -0.0062(16)
N3 0.0194(18) 0.0203(18) 0.0166(18) -0.0066(15) -0.0004(14) -0.0020(14)
C1 0.024(2) 0.022(2) 0.028(3) -0.010(2) -0.0045(19) 0.0011(18)
C2 0.022(2) 0.030(2) 0.030(3) -0.013(2) -0.0055(19) 0.0056(19)
C3 0.022(2) 0.036(3) 0.031(3) -0.018(2) 0.0027(19) 0.0012(19)
C4 0.023(2) 0.029(2) 0.023(2) -0.012(2) 0.0012(18) -0.0030(18)
C5 0.017(2) 0.017(2) 0.021(2) -0.0070(17) -0.0008(16) -0.0005(15)
C6 0.022(2) 0.017(2) 0.018(2) -0.0064(17) 0.0004(16) -0.0003(16)
C7 0.021(2) 0.021(2) 0.019(2) -0.0064(18) 0.0024(17) -0.0023(17)
C8 0.023(2) 0.020(2) 0.013(2) -0.0013(17) -0.0025(16) -0.0035(16)
C9 0.017(2) 0.023(2) 0.019(2) -0.0083(18) 0.0003(16) -0.0012(16)
C10 0.018(2) 0.019(2) 0.016(2) -0.0054(17) 0.0027(15) -0.0028(15)
C11 0.020(2) 0.018(2) 0.016(2) -0.0076(17) 0.0030(16) -0.0043(16)
C12 0.022(2) 0.019(2) 0.020(2) -0.0062(17) 0.0016(16) -0.0032(16)
C13 0.022(2) 0.021(2) 0.021(2) -0.0067(18) 0.0003(17) 0.0008(17)
C14 0.021(2) 0.027(2) 0.024(2) -0.012(2) 0.0018(18) -0.0003(18)
C15 0.025(2) 0.030(2) 0.019(2) -0.012(2) 0.0061(18) -0.0071(19)
C16 0.021(2) 0.021(2) 0.016(2) -0.0049(17) 0.0006(16) -0.0061(16)
C17 0.029(2) 0.024(2) 0.018(2) -0.0046(19) -0.0080(18) -0.0012(18)
C18 0.040(3) 0.037(3) 0.028(3) 0.000(2) -0.009(2) -0.010(2)
O2 0.031(2) 0.032(2) 0.032(2) -0.0090(17) -0.0046(16) -0.0019(16)

loop_
_atom_type_symbol
_atom_type_description
_atom_type_scat_dispersion_real
_atom_type_scat_dispersion_imag
_atom_type_scat_source
C C 0.0033 0.0016 'International Tables Vol C Tables 4.2.6.8 and 6.1.1.4'
H H 0.0000 0.0000 'International Tables Vol C Tables 4.2.6.8 and 6.1.1.4'
Cl Cl 0.1484 0.1585 'International Tables Vol C Tables 4.2.6.8 and 6.1.1.4'
N N 0.0061 0.0033 'International Tables Vol C Tables 4.2.6.8 and 6.1.1.4'
O O 0.0106 0.0060 'International Tables Vol C Tables 4.2.6.8 and 6.1.1.4'
Pt Pt -1.7033 8.3905 'International Tables Vol C Tables 4.2.6.8 and 6.1.1.4'

loop_
_geom_angle_atom_site_label_1
_geom_angle_atom_site_label_2
_geom_angle_atom_site_label_3
_geom_angle
N1 Pt1 Cl1 100.25(12)
N3 Pt1 Cl1 99.40(11)
N3 Pt1 N1 160.34(17)
C11 Pt1 Cl1 178.04(13)
C11 Pt1 N1 79.89(17)
C11 Pt1 N3 80.50(17)
C1 N1 Pt1 125.1(3)
C1 N1 C5 119.4(4)
C5 N1 Pt1 115.4(3)
C8 N2 H2 119(4)
C17 N2 H2 113(4)
C17 N2 C8 127.6(4)
C12 N3 Pt1 114.7(3)
C16 N3 Pt1 126.4(3)
C16 N3 C12 119.0(4)
N1 C1 H1 119.1
N1 C1 C2 121.7(5)
C2 C1 H1 119.1
C1 C2 H2A 120.5
C1 C2 C3 119.0(5)
C3 C2 H2A 120.5
C2 C3 H3 120.0
C2 C3 C4 119.9(4)
C4 C3 H3 120.0
C3 C4 H4 120.4
C3 C4 C5 119.3(5)
C5 C4 H4 120.4
N1 C5 C4 120.6(4)
N1 C5 C6 113.1(4)
C4 C5 C6 126.3(4)
C7 C6 C5 128.4(4)
C11 C6 C5 113.0(4)
C11 C6 C7 118.6(4)
C6 C7 H7 120.4
C6 C7 C8 119.3(4)
C8 C7 H7 120.4
C7 C8 N2 117.0(4)
C9 C8 N2 121.9(4)
C9 C8 C7 121.0(4)
C8 C9 H9 120.3
C10 C9 C8 119.4(4)
C10 C9 H9 120.3
C9 C10 C12 128.6(4)
C11 C10 C9 118.8(4)
C11 C10 C12 112.5(4)
C6 C11 Pt1 118.6(3)
C6 C11 C10 122.9(4)
C10 C11 Pt1 118.5(3)
N3 C12 C10 113.8(4)
N3 C12 C13 120.7(4)
C13 C12 C10 125.5(4)
C12 C13 H13 120.2
C12 C13 C14 119.6(4)
C14 C13 H13 120.2
C13 C14 H14 120.4
C15 C14 C13 119.3(4)
C15 C14 H14 120.4
C14 C15 H15 120.4
C16 C15 C14 119.3(4)
C16 C15 H15 120.4
N3 C16 C15 122.1(4)
N3 C16 H16 118.9
C15 C16 H16 118.9
O1 C17 N2 123.9(4)
O1 C17 C18 121.5(4)
N2 C17 C18 114.6(4)
C17 C18 H18A 109.5
C17 C18 H18B 109.5
C17 C18 H18C 109.5
H18A C18 H18B 109.5
H18A C18 H18C 109.5
H18B C18 H18C 109.5
H2B O2 H2C 104(8)

loop_
_geom_bond_atom_site_label_1
_geom_bond_atom_site_label_2
_geom_bond_distance
Pt1 Cl1 2.4217(12)
Pt1 N1 2.040(4)
Pt1 N3 2.030(4)
Pt1 C11 1.919(4)
O1 C17 1.231(6)
N1 C1 1.352(6)
N1 C5 1.363(6)
N2 H2 0.97(7)
N2 C8 1.415(6)
N2 C17 1.344(6)
N3 C12 1.371(6)
N3 C16 1.361(5)
C1 H1 0.9300
C1 C2 1.374(7)
C2 H2A 0.9300
C2 C3 1.377(7)
C3 H3 0.9300
C3 C4 1.382(7)
C4 H4 0.9300
C4 C5 1.382(6)
C5 C6 1.467(6)
C6 C7 1.394(6)
C6 C11 1.388(6)
C7 H7 0.9300
C7 C8 1.413(6)
C8 C9 1.401(6)
C9 H9 0.9300
C9 C10 1.392(6)
C10 C11 1.389(6)
C10 C12 1.467(6)
C12 C13 1.383(6)
C13 H13 0.9300
C13 C14 1.399(6)
C14 H14 0.9300
C14 C15 1.379(7)
C15 H15 0.9300
C15 C16 1.374(6)
C16 H16 0.9300
C17 C18 1.505(7)
C18 H18A 0.9600
C18 H18B 0.9600
C18 H18C 0.9600
O2 H2B 0.82(7)
O2 H2C 0.71(9)

loop_
_geom_hbond_atom_site_label_D
_geom_hbond_atom_site_label_H
_geom_hbond_atom_site_label_A
_geom_hbond_distance_DH
_geom_hbond_distance_HA
_geom_hbond_distance_DA
_geom_hbond_angle_DHA
_geom_hbond_site_symmetry_A
N2 H2 O2 0.97(7) 2.05(7) 2.996(6) 163(6) 1_655
O2 H2B Cl1 0.82(7) 2.47(7) 3.248(5) 159(6) 1_464
O2 H2C O1 0.71(9) 2.16(9) 2.865(6) 171(10) .

loop_
_geom_torsion_atom_site_label_1
_geom_torsion_atom_site_label_2
_geom_torsion_atom_site_label_3
_geom_torsion_atom_site_label_4
_geom_torsion
Pt1 N1 C1 C2 -178.8(4)
Pt1 N1 C5 C4 178.5(3)
Pt1 N1 C5 C6 -2.2(5)
Pt1 N3 C12 C10 1.6(5)
Pt1 N3 C12 C13 -179.7(3)
Pt1 N3 C16 C15 -177.7(3)
N1 C1 C2 C3 0.3(8)
N1 C5 C6 C7 -178.5(4)
N1 C5 C6 C11 1.7(5)
N2 C8 C9 C10 -178.3(4)
N3 C12 C13 C14 -1.6(7)
C1 N1 C5 C4 -0.4(7)
C1 N1 C5 C6 178.9(4)
C1 C2 C3 C4 -0.1(8)
C2 C3 C4 C5 -0.3(7)
C3 C4 C5 N1 0.6(7)
C3 C4 C5 C6 -178.7(4)
C4 C5 C6 C7 0.8(8)
C4 C5 C6 C11 -179.0(4)
C5 N1 C1 C2 0.0(7)
C5 C6 C7 C8 -179.2(4)
C5 C6 C11 Pt1 -0.5(5)
C5 C6 C11 C10 178.5(4)
C6 C7 C8 N2 178.2(4)
C6 C7 C8 C9 0.4(7)
C7 C6 C11 Pt1 179.7(3)
C7 C6 C11 C10 -1.4(7)
C7 C8 C9 C10 -0.7(7)
C8 N2 C17 O1 -2.6(8)
C8 N2 C17 C18 177.0(5)
C8 C9 C10 C11 -0.1(7)
C8 C9 C10 C12 -178.3(4)
C9 C10 C11 Pt1 -180.0(3)
C9 C10 C11 C6 1.1(7)
C9 C10 C12 N3 178.2(4)
C9 C10 C12 C13 -0.5(8)
C10 C12 C13 C14 177.0(4)
C11 C6 C7 C8 0.6(6)
C11 C10 C12 N3 -0.1(6)
C11 C10 C12 C13 -178.8(4)
C12 N3 C16 C15 0.9(7)
C12 C10 C11 Pt1 -1.5(5)
C12 C10 C11 C6 179.6(4)
C12 C13 C14 C15 -0.7(7)
C13 C14 C15 C16 3.0(7)
C14 C15 C16 N3 -3.2(7)
C16 N3 C12 C10 -177.2(4)
C16 N3 C12 C13 1.5(6)
C17 N2 C8 C7 156.9(5)
C17 N2 C8 C9 -25.3(7)
